data_1571084
loop_
_publ_author_name
'Hidalgo, Nereida'
'Le Gac, Arnaud'
'Mallet-Ladeira, Sonia'
'Bouhadir, Ghenwa'
'Bourissou, Didier'

_publ_section_title
;
 Chemo-selective Stille-type coupling of acyl-chlorides upon
 phosphine-borane Au(i) catalysis.
;
_journal_issue 14
_journal_name_full 'Chemical science'
_journal_page_first 5187
_journal_page_last 5191
_journal_paper_doi 10.1039/d3sc06193k
_journal_volume 15
_journal_year 2024
_chemical_formula_moiety 'C48 H80 Au2 B2 Cl P2, C2 F6 N O4 S2'
_chemical_formula_sum 'C50 H80 Au2 B2 Cl F6 N O4 P2 S2'
_chemical_formula_weight 1450.23
_space_group_IT_number 14
_space_group_name_Hall '-P 2yn'
_space_group_name_H-M_alt 'P 1 21/n 1'
_symmetry_cell_setting monoclinic
_symmetry_Int_Tables_number 14
_symmetry_space_group_name_Hall '-P 2yn'
_symmetry_space_group_name_H-M 'P 1 21/n 1'
_atom_sites_solution_hydrogens geom
_atom_sites_solution_primary dual
_atom_sites_solution_secondary difmap
_audit_update_record
;
2023-09-28 deposited with the CCDC.	2024-02-27 downloaded from the CCDC.
;
_cell_angle_alpha 90
_cell_angle_beta 95.739(2)
_cell_angle_gamma 90
_cell_formula_units_Z 4
_cell_length_a 9.5720(4)
_cell_length_b 39.2345(15)
_cell_length_c 15.7352(6)
_cell_measurement_reflns_used 9601
_cell_measurement_temperature 193(2)
_cell_measurement_theta_max 68.36
_cell_measurement_theta_min 3.04
_cell_volume 5879.8(4)
_computing_cell_refinement 'Bruker SAINT'
_computing_data_collection 'Bruker APEX2'
_computing_data_reduction 'Bruker SAINT'
_computing_molecular_graphics 'Ortep-3 for Windows (Farrugia, 1997)'
_computing_publication_material 'WinGX publication routines (Farrugia, 1999)'
_computing_structure_refinement 'SHELXL-2018/3 (Sheldrick, 2015)'
_computing_structure_solution 'SHELXT (Sheldrick 2015)'
_diffrn_ambient_temperature 193(2)
_diffrn_measured_fraction_theta_full 0.999
_diffrn_measured_fraction_theta_max 0.996
_diffrn_measurement_device_type 'Bruker D8 VENTURE PHOTON3'
_diffrn_measurement_method 'phi and omega scans'
_diffrn_radiation_monochromator 'multilayer optics'
_diffrn_radiation_source 'microfocus sealed tube'
_diffrn_radiation_type CuK\a
_diffrn_radiation_wavelength 1.54178
_diffrn_reflns_av_R_equivalents 0.0568
_diffrn_reflns_av_unetI/netI 0.0273
_diffrn_reflns_Laue_measured_fraction_full 0.999
_diffrn_reflns_Laue_measured_fraction_max 0.996
_diffrn_reflns_limit_h_max 11
_diffrn_reflns_limit_h_min -11
_diffrn_reflns_limit_k_max 47
_diffrn_reflns_limit_k_min -47
_diffrn_reflns_limit_l_max 18
_diffrn_reflns_limit_l_min -18
_diffrn_reflns_number 135298
_diffrn_reflns_point_group_measured_fraction_full 0.999
_diffrn_reflns_point_group_measured_fraction_max 0.996
_diffrn_reflns_theta_full 67.679
_diffrn_reflns_theta_max 68.521
_diffrn_reflns_theta_min 3.039
_diffrn_standards_decay_% 0
_diffrn_standards_interval_count 0
_diffrn_standards_interval_time 0
_diffrn_standards_number 0
_exptl_absorpt_coefficient_mu 11.344
_exptl_absorpt_correction_T_max 0.7531
_exptl_absorpt_correction_T_min 0.4893
_exptl_absorpt_correction_type multi-scan
_exptl_absorpt_process_details 'SADABS(Bruker AXS Inc.)'
_exptl_crystal_colour colourless
_exptl_crystal_density_diffrn 1.638
_exptl_crystal_description block
_exptl_crystal_F_000 2880
_exptl_crystal_size_max 0.2
_exptl_crystal_size_mid 0.18
_exptl_crystal_size_min 0.16
_refine_diff_density_max 2.734
_refine_diff_density_min -1.969
_refine_diff_density_rms 0.087
_refine_ls_extinction_method none
_refine_ls_goodness_of_fit_ref 1.087
_refine_ls_hydrogen_treatment constr
_refine_ls_matrix_type full
_refine_ls_number_parameters 639
_refine_ls_number_reflns 10790
_refine_ls_number_restraints 0
_refine_ls_restrained_S_all 1.087
_refine_ls_R_factor_all 0.0274
_refine_ls_R_factor_gt 0.0271
_refine_ls_shift/su_max 0.001
_refine_ls_shift/su_mean 0
_refine_ls_structure_factor_coef Fsqd
_refine_ls_weighting_details 'w=1/[\s^2^(Fo^2^)+(0.0260P)^2^+11.2107P] where P=(Fo^2^+2Fc^2^)/3'
_refine_ls_weighting_scheme calc
_refine_ls_wR_factor_gt 0.0676
_refine_ls_wR_factor_ref 0.0678
_reflns_Friedel_coverage 0
_reflns_number_gt 10632
_reflns_number_total 10790
_reflns_threshold_expression 'I > 2\s(I)'
_cod_data_source_file d3sc06193k2.cif
_cod_data_source_block B
_cod_depositor_comments 'Adding full bibliography for 1571083--1571085.cif.'
_cod_original_sg_symbol_H-M 'P 21/n'
_cod_database_code 1571084
_shelx_shelxl_version_number 2018/3

loop_
_symmetry_equiv_pos_as_xyz
'x, y, z'
'-x+1/2, y+1/2, -z+1/2'
'-x, -y, -z'
'x-1/2, -y-1/2, z-1/2'

loop_
_atom_site_label
_atom_site_type_symbol
_atom_site_fract_x
_atom_site_fract_y
_atom_site_fract_z
_atom_site_U_iso_or_equiv
_atom_site_adp_type
_atom_site_occupancy
_atom_site_site_symmetry_order
_atom_site_calc_flag
_atom_site_refinement_flags_posn
_atom_site_refinement_flags_adp
_atom_site_refinement_flags_occupancy
_atom_site_disorder_assembly
_atom_site_disorder_group
C1 C 0.6697(4) 0.45883(9) 0.1565(2) 0.0329(7) Uani 1 1 d . . . . .
C2 C 0.7296(5) 0.49152(10) 0.1563(3) 0.0461(9) Uani 1 1 d . . . . .
H2 H 0.711738 0.507371 0.199584 0.055 Uiso 1 1 calc R U . . .
C3 C 0.8142(5) 0.50090(11) 0.0941(3) 0.0523(10) Uani 1 1 d . . . . .
H3 H 0.854356 0.523048 0.09462 0.063 Uiso 1 1 calc R U . . .
C4 C 0.8397(4) 0.47810(11) 0.0315(3) 0.0462(9) Uani 1 1 d . . . . .
H4 H 0.896246 0.484594 -0.012063 0.055 Uiso 1 1 calc R U . . .
C5 C 0.7837(4) 0.44579(9) 0.0318(2) 0.0378(8) Uani 1 1 d . . . . .
H5 H 0.802548 0.430356 -0.012157 0.045 Uiso 1 1 calc R U . . .
C6 C 0.6993(3) 0.43482(8) 0.0950(2) 0.0298(6) Uani 1 1 d . . . . .
C7 C 0.5174(4) 0.38574(9) 0.0317(2) 0.0343(7) Uani 1 1 d . . . . .
H7 H 0.439901 0.392999 0.065848 0.041 Uiso 1 1 calc R U . . .
C8 C 0.4937(4) 0.40648(11) -0.0512(2) 0.0453(9) Uani 1 1 d . . . . .
H8A H 0.501354 0.431054 -0.03721 0.054 Uiso 1 1 calc R U . . .
H8B H 0.568509 0.400868 -0.088065 0.054 Uiso 1 1 calc R U . . .
C9 C 0.3516(5) 0.39974(12) -0.1005(3) 0.0591(12) Uani 1 1 d . . . . .
H9A H 0.276336 0.408161 -0.067084 0.071 Uiso 1 1 calc R U . . .
H9B H 0.345028 0.412338 -0.155268 0.071 Uiso 1 1 calc R U . . .
C10 C 0.3307(5) 0.36209(13) -0.1180(3) 0.0617(12) Uani 1 1 d . . . . .
H10A H 0.235702 0.358275 -0.147526 0.074 Uiso 1 1 calc R U . . .
H10B H 0.400159 0.354202 -0.15629 0.074 Uiso 1 1 calc R U . . .
C11 C 0.3471(5) 0.34181(12) -0.0370(3) 0.0577(11) Uani 1 1 d . . . . .
H11A H 0.336881 0.317267 -0.050804 0.069 Uiso 1 1 calc R U . . .
H11B H 0.271698 0.348153 -0.001242 0.069 Uiso 1 1 calc R U . . .
C12 C 0.4895(4) 0.34786(10) 0.0135(3) 0.0459(9) Uani 1 1 d . . . . .
H12A H 0.564291 0.338665 -0.019103 0.055 Uiso 1 1 calc R U . . .
H12B H 0.493091 0.335348 0.068337 0.055 Uiso 1 1 calc R U . . .
C13 C 0.7726(4) 0.36907(9) 0.1238(2) 0.0337(7) Uani 1 1 d . . . . .
H13 H 0.723799 0.348199 0.142201 0.04 Uiso 1 1 calc R U . . .
C14 C 0.8577(4) 0.35924(10) 0.0480(2) 0.0376(8) Uani 1 1 d . . . . .
H14A H 0.792705 0.349979 0.000668 0.045 Uiso 1 1 calc R U . . .
H14B H 0.902144 0.37995 0.026802 0.045 Uiso 1 1 calc R U . . .
C15 C 0.9706(4) 0.33295(10) 0.0739(3) 0.0437(9) Uani 1 1 d . . . . .
H15A H 1.023989 0.328009 0.024593 0.052 Uiso 1 1 calc R U . . .
H15B H 0.925741 0.311512 0.090247 0.052 Uiso 1 1 calc R U . . .
C16 C 1.0713(4) 0.34544(11) 0.1485(3) 0.0509(10) Uani 1 1 d . . . . .
H16A H 1.140249 0.327313 0.165811 0.061 Uiso 1 1 calc R U . . .
H16B H 1.12335 0.365559 0.130499 0.061 Uiso 1 1 calc R U . . .
C17 C 0.9918(5) 0.35491(12) 0.2237(3) 0.0540(11) Uani 1 1 d . . . . .
H17A H 1.058324 0.364413 0.269863 0.065 Uiso 1 1 calc R U . . .
H17B H 0.949286 0.334141 0.245849 0.065 Uiso 1 1 calc R U . . .
C18 C 0.8763(4) 0.38109(10) 0.1987(2) 0.0442(9) Uani 1 1 d . . . . .
H18A H 0.920066 0.402731 0.182884 0.053 Uiso 1 1 calc R U . . .
H18B H 0.82405 0.385634 0.248775 0.053 Uiso 1 1 calc R U . . .
C19 C 0.3827(4) 0.47196(11) 0.2031(3) 0.0482(10) Uani 1 1 d . . . . .
H19 H 0.327841 0.471664 0.253964 0.058 Uiso 1 1 calc R U . . .
C20 C 0.2935(6) 0.45367(14) 0.1315(4) 0.0724(14) Uani 1 1 d . . . . .
H20A H 0.203551 0.465523 0.119666 0.109 Uiso 1 1 calc R U . . .
H20B H 0.276678 0.430157 0.148779 0.109 Uiso 1 1 calc R U . . .
H20C H 0.343024 0.45358 0.079876 0.109 Uiso 1 1 calc R U . . .
C21 C 0.4041(6) 0.50913(12) 0.1812(3) 0.0663(13) Uani 1 1 d . . . . .
H21A H 0.453026 0.510638 0.129525 0.099 Uiso 1 1 calc R U . . .
H21B H 0.460327 0.520308 0.228675 0.099 Uiso 1 1 calc R U . . .
H21C H 0.312614 0.520446 0.171212 0.099 Uiso 1 1 calc R U . . .
C22 C 0.6213(5) 0.46633(10) 0.3377(2) 0.0450(9) Uani 1 1 d . . . . .
H22 H 0.640056 0.491177 0.330293 0.054 Uiso 1 1 calc R U . . .
C23 C 0.5174(6) 0.46241(13) 0.4041(3) 0.0626(12) Uani 1 1 d . . . . .
H23A H 0.488283 0.43852 0.406722 0.094 Uiso 1 1 calc R U . . .
H23B H 0.434936 0.476721 0.388354 0.094 Uiso 1 1 calc R U . . .
H23C H 0.562012 0.469479 0.460129 0.094 Uiso 1 1 calc R U . . .
C24 C 0.7600(5) 0.44871(12) 0.3660(3) 0.0537(10) Uani 1 1 d . . . . .
H24A H 0.802574 0.459238 0.418801 0.081 Uiso 1 1 calc R U . . .
H24B H 0.82361 0.451067 0.321255 0.081 Uiso 1 1 calc R U . . .
H24C H 0.742912 0.424484 0.376051 0.081 Uiso 1 1 calc R U . . .
C25 C 0.2566(3) 0.32371(8) 0.5808(2) 0.0302(7) Uani 1 1 d . . . . .
C26 C 0.1877(4) 0.32818(10) 0.6543(2) 0.0400(8) Uani 1 1 d . . . . .
H26 H 0.161068 0.350421 0.670296 0.048 Uiso 1 1 calc R U . . .
C27 C 0.1580(4) 0.30047(11) 0.7042(2) 0.0433(9) Uani 1 1 d . . . . .
H27 H 0.110373 0.303658 0.753746 0.052 Uiso 1 1 calc R U . . .
C28 C 0.1981(4) 0.26828(10) 0.6814(2) 0.0377(8) Uani 1 1 d . . . . .
H28 H 0.178392 0.24918 0.715301 0.045 Uiso 1 1 calc R U . . .
C29 C 0.2671(3) 0.26381(9) 0.6091(2) 0.0330(7) Uani 1 1 d . . . . .
H29 H 0.295244 0.241496 0.594685 0.04 Uiso 1 1 calc R U . . .
C31 C 0.2969(3) 0.29104(8) 0.55634(19) 0.0275(6) Uani 1 1 d . . . . .
C32 C 0.2893(3) 0.26535(8) 0.39395(19) 0.0263(6) Uani 1 1 d . . . . .
H32 H 0.346398 0.268039 0.344509 0.032 Uiso 1 1 calc R U . . .
C33 C 0.1426(3) 0.27987(8) 0.3676(2) 0.0300(7) Uani 1 1 d . . . . .
H33A H 0.08536 0.27821 0.416485 0.036 Uiso 1 1 calc R U . . .
H33B H 0.151005 0.304284 0.353065 0.036 Uiso 1 1 calc R U . . .
C34 C 0.0682(4) 0.26103(9) 0.2912(2) 0.0347(7) Uani 1 1 d . . . . .
H34A H -0.026847 0.270741 0.277585 0.042 Uiso 1 1 calc R U . . .
H34B H 0.121104 0.264312 0.240927 0.042 Uiso 1 1 calc R U . . .
C35 C 0.0561(4) 0.22307(9) 0.3093(2) 0.0396(8) Uani 1 1 d . . . . .
H35A H -0.005136 0.219557 0.355696 0.048 Uiso 1 1 calc R U . . .
H35B H 0.012708 0.211315 0.257577 0.048 Uiso 1 1 calc R U . . .
C36 C 0.2002(4) 0.20802(9) 0.3354(2) 0.0405(8) Uani 1 1 d . . . . .
H36A H 0.257778 0.209405 0.286593 0.049 Uiso 1 1 calc R U . . .
H36B H 0.190075 0.183658 0.349979 0.049 Uiso 1 1 calc R U . . .
C37 C 0.2748(4) 0.22665(9) 0.4115(2) 0.0371(7) Uani 1 1 d . . . . .
H37A H 0.369393 0.216685 0.42523 0.045 Uiso 1 1 calc R U . . .
H37B H 0.22162 0.223433 0.461726 0.045 Uiso 1 1 calc R U . . .
C38 C 0.5424(3) 0.28083(9) 0.4866(2) 0.0325(7) Uani 1 1 d . . . . .
H38 H 0.568864 0.305395 0.482543 0.039 Uiso 1 1 calc R U . . .
C39 C 0.6093(4) 0.26971(12) 0.5746(2) 0.0434(9) Uani 1 1 d . . . . .
H39A H 0.563623 0.28203 0.619283 0.052 Uiso 1 1 calc R U . . .
H39B H 0.592794 0.245026 0.582047 0.052 Uiso 1 1 calc R U . . .
C40 C 0.7673(4) 0.27666(14) 0.5865(3) 0.0533(11) Uani 1 1 d . . . . .
H40A H 0.783718 0.301568 0.585575 0.064 Uiso 1 1 calc R U . . .
H40B H 0.806719 0.267907 0.64285 0.064 Uiso 1 1 calc R U . . .
C41 C 0.8415(4) 0.25997(15) 0.5173(3) 0.0617(13) Uani 1 1 d . . . . .
H41A H 0.836258 0.234889 0.523156 0.074 Uiso 1 1 calc R U . . .
H41B H 0.941813 0.266596 0.523874 0.074 Uiso 1 1 calc R U . . .
C42 C 0.7765(4) 0.27030(18) 0.4297(3) 0.0718(16) Uani 1 1 d . . . . .
H42A H 0.822657 0.257599 0.385832 0.086 Uiso 1 1 calc R U . . .
H42B H 0.793084 0.294912 0.42111 0.086 Uiso 1 1 calc R U . . .
C43 C 0.6185(4) 0.26327(14) 0.4178(2) 0.0548(12) Uani 1 1 d . . . . .
H43A H 0.579413 0.271503 0.360892 0.066 Uiso 1 1 calc R U . . .
H43B H 0.602185 0.238388 0.420161 0.066 Uiso 1 1 calc R U . . .
C44 C 0.1232(4) 0.38538(9) 0.5081(2) 0.0392(8) Uani 1 1 d . . . . .
H44 H 0.104763 0.393128 0.566438 0.047 Uiso 1 1 calc R U . . .
C45 C 0.1378(5) 0.41705(12) 0.4532(3) 0.0633(13) Uani 1 1 d . . . . .
H45A H 0.163011 0.410197 0.39681 0.095 Uiso 1 1 calc R U . . .
H45B H 0.21125 0.431857 0.480826 0.095 Uiso 1 1 calc R U . . .
H45C H 0.048361 0.429404 0.446709 0.095 Uiso 1 1 calc R U . . .
C46 C 0.0000(4) 0.36324(11) 0.4727(3) 0.0503(10) Uani 1 1 d . . . . .
H46A H -0.086395 0.3768 0.468346 0.075 Uiso 1 1 calc R U . . .
H46B H -0.009571 0.3439 0.511125 0.075 Uiso 1 1 calc R U . . .
H46C H 0.016801 0.354799 0.416032 0.075 Uiso 1 1 calc R U . . .
C47 C 0.4257(4) 0.38817(11) 0.5761(3) 0.0477(9) Uani 1 1 d . . . . .
H47 H 0.438621 0.408363 0.53887 0.057 Uiso 1 1 calc R U . . .
C48 C 0.3893(7) 0.40180(18) 0.6601(4) 0.0860(19) Uani 1 1 d . . . . .
H48A H 0.36969 0.382777 0.69754 0.129 Uiso 1 1 calc R U . . .
H48B H 0.306045 0.416388 0.650821 0.129 Uiso 1 1 calc R U . . .
H48C H 0.468273 0.415136 0.687002 0.129 Uiso 1 1 calc R U . . .
C49 C 0.5644(6) 0.36956(15) 0.5863(5) 0.0865(19) Uani 1 1 d . . . . .
H49A H 0.638186 0.385073 0.610504 0.13 Uiso 1 1 calc R U . . .
H49B H 0.587203 0.361461 0.530427 0.13 Uiso 1 1 calc R U . . .
H49C H 0.557835 0.350074 0.62467 0.13 Uiso 1 1 calc R U . . .
C50 C 0.9333(5) 0.48609(11) 0.6378(3) 0.0531(10) Uani 1 1 d . . . . .
C51 C 0.8778(4) 0.37416(9) 0.7869(3) 0.0430(8) Uani 1 1 d . . . . .
Au1 Au 0.50749(2) 0.39295(2) 0.24652(2) 0.03279(5) Uani 1 1 d . . . . .
Au2 Au 0.36525(2) 0.34827(2) 0.39198(2) 0.03224(5) Uani 1 1 d . . . . .
B1 B 0.6570(4) 0.39589(10) 0.0888(2) 0.0304(8) Uani 1 1 d . . . . .
B2 B 0.3759(4) 0.28096(9) 0.4754(2) 0.0272(7) Uani 1 1 d . . . . .
Cl1 Cl 0.45566(11) 0.33481(2) 0.26195(6) 0.0467(2) Uani 1 1 d . . . . .
F1 F 0.9062(4) 0.49985(8) 0.5609(2) 0.0842(10) Uani 1 1 d . . . . .
F2 F 0.9087(4) 0.50952(7) 0.6944(2) 0.0792(9) Uani 1 1 d . . . . .
F3 F 1.0678(3) 0.47820(8) 0.6485(2) 0.0815(9) Uani 1 1 d . . . . .
F4 F 0.7550(3) 0.37689(6) 0.8183(2) 0.0674(8) Uani 1 1 d . . . . .
F5 F 0.8576(3) 0.36066(6) 0.70980(18) 0.0627(7) Uani 1 1 d . . . . .
F6 F 0.9561(3) 0.35241(6) 0.83613(18) 0.0597(6) Uani 1 1 d . . . . .
N1 N 0.8454(3) 0.43922(8) 0.7430(2) 0.0401(7) Uani 1 1 d . . . . .
O1 O 0.6835(3) 0.46174(8) 0.6280(2) 0.0581(8) Uani 1 1 d . . . . .
O2 O 0.8724(3) 0.42483(7) 0.58738(17) 0.0510(7) Uani 1 1 d . . . . .
O3 O 0.9901(3) 0.42389(8) 0.87361(17) 0.0535(7) Uani 1 1 d . . . . .
O4 O 1.0822(3) 0.40965(7) 0.73796(17) 0.0450(6) Uani 1 1 d . . . . .
P1 P 0.54819(10) 0.44900(2) 0.23428(5) 0.03404(18) Uani 1 1 d . . . . .
P2 P 0.28817(9) 0.36130(2) 0.51819(5) 0.03201(17) Uani 1 1 d . . . . .
S1 S 0.82234(9) 0.44866(2) 0.64560(6) 0.03866(19) Uani 1 1 d . . . . .
S2 S 0.96477(9) 0.41538(2) 0.78523(5) 0.03420(17) Uani 1 1 d . . . . .

loop_
_atom_site_aniso_label
_atom_site_aniso_U_11
_atom_site_aniso_U_22
_atom_site_aniso_U_33
_atom_site_aniso_U_23
_atom_site_aniso_U_13
_atom_site_aniso_U_12
C1 0.0390(18) 0.0338(17) 0.0261(16) 0.0014(13) 0.0032(13) 0.0003(14)
C2 0.065(3) 0.0333(19) 0.040(2) -0.0036(15) 0.0052(18) -0.0069(17)
C3 0.061(3) 0.043(2) 0.052(2) 0.0077(18) 0.002(2) -0.0187(19)
C4 0.043(2) 0.051(2) 0.045(2) 0.0093(18) 0.0082(17) -0.0101(17)
C5 0.0363(18) 0.0417(19) 0.0362(18) 0.0035(15) 0.0072(14) -0.0020(15)
C6 0.0281(15) 0.0334(17) 0.0272(16) 0.0036(13) -0.0008(12) 0.0013(13)
C7 0.0328(17) 0.0381(18) 0.0320(17) -0.0026(14) 0.0035(13) -0.0022(14)
C8 0.047(2) 0.048(2) 0.038(2) 0.0036(17) -0.0068(16) -0.0022(17)
C9 0.055(3) 0.062(3) 0.056(3) -0.005(2) -0.020(2) 0.008(2)
C10 0.054(3) 0.068(3) 0.057(3) -0.015(2) -0.021(2) -0.001(2)
C11 0.045(2) 0.057(3) 0.070(3) -0.014(2) 0.002(2) -0.0118(19)
C12 0.045(2) 0.042(2) 0.049(2) -0.0023(17) -0.0025(17) -0.0071(16)
C13 0.0389(18) 0.0342(17) 0.0275(16) -0.0001(13) 0.0006(13) 0.0028(14)
C14 0.0360(18) 0.046(2) 0.0310(17) -0.0038(15) 0.0017(14) -0.0004(15)
C15 0.0390(19) 0.043(2) 0.049(2) -0.0113(17) 0.0019(16) 0.0039(16)
C16 0.040(2) 0.052(2) 0.059(3) -0.0083(19) -0.0079(18) 0.0101(17)
C17 0.057(3) 0.058(3) 0.043(2) -0.0029(19) -0.0132(18) 0.019(2)
C18 0.051(2) 0.047(2) 0.0322(18) -0.0070(16) -0.0078(16) 0.0117(18)
C19 0.054(2) 0.054(2) 0.037(2) 0.0041(17) 0.0105(17) 0.0238(19)
C20 0.062(3) 0.077(3) 0.073(3) 0.000(3) -0.017(3) 0.024(3)
C21 0.088(4) 0.052(3) 0.060(3) 0.008(2) 0.013(3) 0.035(3)
C22 0.070(3) 0.0368(19) 0.0276(18) -0.0020(14) 0.0020(17) 0.0055(18)
C23 0.085(3) 0.071(3) 0.033(2) -0.004(2) 0.012(2) 0.022(3)
C24 0.063(3) 0.060(3) 0.037(2) -0.0039(18) -0.0036(18) 0.003(2)
C25 0.0285(15) 0.0351(17) 0.0270(16) 0.0000(13) 0.0034(12) 0.0030(13)
C26 0.046(2) 0.044(2) 0.0326(18) -0.0058(15) 0.0131(15) 0.0060(16)
C27 0.045(2) 0.059(2) 0.0285(17) 0.0007(16) 0.0173(15) 0.0077(18)
C28 0.0371(18) 0.049(2) 0.0283(17) 0.0082(15) 0.0082(14) 0.0021(15)
C29 0.0350(17) 0.0374(18) 0.0269(16) 0.0035(13) 0.0050(13) 0.0080(14)
C31 0.0212(14) 0.0389(17) 0.0221(15) 0.0004(12) 0.0006(11) 0.0037(12)
C32 0.0254(14) 0.0317(16) 0.0224(14) 0.0024(12) 0.0054(11) 0.0035(12)
C33 0.0277(15) 0.0324(16) 0.0297(16) -0.0029(13) 0.0018(12) 0.0044(13)
C34 0.0352(17) 0.0385(18) 0.0292(17) -0.0006(14) -0.0028(13) 0.0002(14)
C35 0.045(2) 0.0369(18) 0.0375(19) -0.0048(15) 0.0052(15) -0.0063(15)
C36 0.053(2) 0.0296(17) 0.040(2) -0.0023(14) 0.0089(16) 0.0014(15)
C37 0.0421(19) 0.0326(17) 0.0367(18) 0.0057(14) 0.0045(15) 0.0066(14)
C38 0.0268(16) 0.0446(19) 0.0263(16) 0.0019(14) 0.0034(12) 0.0041(14)
C39 0.0303(17) 0.071(3) 0.0291(18) 0.0046(17) 0.0021(14) 0.0059(17)
C40 0.0296(18) 0.094(3) 0.035(2) -0.004(2) -0.0026(15) 0.006(2)
C41 0.0287(19) 0.107(4) 0.050(2) -0.002(2) 0.0019(17) 0.018(2)
C42 0.029(2) 0.150(5) 0.038(2) -0.005(3) 0.0085(16) 0.016(3)
C43 0.0273(18) 0.103(4) 0.034(2) -0.012(2) 0.0036(15) 0.016(2)
C44 0.044(2) 0.0358(18) 0.0385(19) -0.0022(15) 0.0059(15) 0.0098(15)
C45 0.068(3) 0.049(2) 0.075(3) 0.019(2) 0.018(2) 0.023(2)
C46 0.040(2) 0.056(2) 0.054(2) -0.0085(19) -0.0020(17) 0.0146(18)
C47 0.047(2) 0.048(2) 0.048(2) -0.0073(17) 0.0057(18) -0.0118(17)
C48 0.082(4) 0.116(5) 0.063(3) -0.038(3) 0.022(3) -0.046(4)
C49 0.057(3) 0.067(3) 0.126(5) -0.024(3) -0.037(3) -0.006(3)
C50 0.058(3) 0.044(2) 0.061(3) 0.0061(19) 0.025(2) 0.0020(19)
C51 0.0383(19) 0.0349(19) 0.056(2) 0.0027(17) 0.0059(17) 0.0021(15)
Au1 0.03674(8) 0.03524(8) 0.02753(8) 0.00413(5) 0.00887(6) 0.00245(5)
Au2 0.03217(8) 0.03173(8) 0.03379(8) 0.00449(5) 0.00802(6) -0.00042(5)
B1 0.0312(18) 0.037(2) 0.0239(17) 0.0000(14) 0.0059(14) -0.0012(15)
B2 0.0272(17) 0.0290(17) 0.0260(17) 0.0031(13) 0.0060(14) 0.0050(14)
Cl1 0.0642(6) 0.0401(5) 0.0393(5) 0.0032(4) 0.0221(4) -0.0067(4)
F1 0.124(3) 0.0616(17) 0.0712(19) 0.0289(15) 0.0340(18) -0.0008(17)
F2 0.109(2) 0.0468(15) 0.088(2) -0.0153(14) 0.0392(18) -0.0157(15)
F3 0.0554(16) 0.0648(17) 0.129(3) 0.0124(17) 0.0308(17) -0.0123(13)
F4 0.0459(13) 0.0497(14) 0.112(2) 0.0137(14) 0.0341(14) -0.0013(11)
F5 0.0707(17) 0.0490(14) 0.0657(16) -0.0148(12) -0.0068(13) -0.0053(12)
F6 0.0579(15) 0.0473(13) 0.0728(17) 0.0170(12) 0.0010(13) 0.0061(11)
N1 0.0424(16) 0.0416(16) 0.0390(16) 0.0044(13) 0.0166(13) 0.0082(13)
O1 0.0463(16) 0.0654(19) 0.0619(19) 0.0114(15) 0.0025(14) 0.0163(14)
O2 0.0634(18) 0.0509(16) 0.0389(15) -0.0048(12) 0.0060(13) 0.0088(14)
O3 0.0643(18) 0.0600(18) 0.0358(14) -0.0061(13) 0.0035(13) -0.0077(14)
O4 0.0321(13) 0.0569(16) 0.0471(15) 0.0059(12) 0.0107(11) 0.0038(11)
P1 0.0438(5) 0.0337(4) 0.0253(4) 0.0021(3) 0.0067(3) 0.0085(4)
P2 0.0333(4) 0.0298(4) 0.0326(4) -0.0023(3) 0.0018(3) 0.0006(3)
S1 0.0394(4) 0.0382(4) 0.0394(5) 0.0034(3) 0.0089(4) 0.0045(3)
S2 0.0333(4) 0.0382(4) 0.0319(4) -0.0006(3) 0.0072(3) -0.0018(3)

loop_
_atom_type_symbol
_atom_type_description
_atom_type_scat_dispersion_real
_atom_type_scat_dispersion_imag
_atom_type_scat_source
C C 0.0181 0.0091 'International Tables Vol C Tables 4.2.6.8 and 6.1.1.4'
H H 0 0 'International Tables Vol C Tables 4.2.6.8 and 6.1.1.4'
Au Au -4.4197 7.298 'International Tables Vol C Tables 4.2.6.8 and 6.1.1.4'
B B 0.009 0.0039 'International Tables Vol C Tables 4.2.6.8 and 6.1.1.4'
Cl Cl 0.3639 0.7018 'International Tables Vol C Tables 4.2.6.8 and 6.1.1.4'
F F 0.0727 0.0534 'International Tables Vol C Tables 4.2.6.8 and 6.1.1.4'
N N 0.0311 0.018 'International Tables Vol C Tables 4.2.6.8 and 6.1.1.4'
O O 0.0492 0.0322 'International Tables Vol C Tables 4.2.6.8 and 6.1.1.4'
P P 0.2955 0.4335 'International Tables Vol C Tables 4.2.6.8 and 6.1.1.4'
S S 0.3331 0.5567 'International Tables Vol C Tables 4.2.6.8 and 6.1.1.4'

loop_
_geom_angle_atom_site_label_1
_geom_angle_atom_site_label_2
_geom_angle_atom_site_label_3
_geom_angle
_geom_angle_site_symmetry_1
_geom_angle_site_symmetry_3
_geom_angle_publ_flag
C6 C1 C2 120.2(3) . . ?
C6 C1 P1 120.7(3) . . ?
C2 C1 P1 119.0(3) . . ?
C3 C2 C1 120.8(4) . . ?
C3 C2 H2 119.6 . . ?
C1 C2 H2 119.6 . . ?
C4 C3 C2 119.7(4) . . ?
C4 C3 H3 120.2 . . ?
C2 C3 H3 120.2 . . ?
C3 C4 C5 120.1(4) . . ?
C3 C4 H4 119.9 . . ?
C5 C4 H4 119.9 . . ?
C4 C5 C6 122.3(4) . . ?
C4 C5 H5 118.9 . . ?
C6 C5 H5 118.9 . . ?
C1 C6 C5 116.9(3) . . ?
C1 C6 B1 128.7(3) . . ?
C5 C6 B1 114.4(3) . . ?
C12 C7 C8 110.4(3) . . ?
C12 C7 B1 118.1(3) . . ?
C8 C7 B1 113.1(3) . . ?
C12 C7 H7 104.6 . . ?
C8 C7 H7 104.6 . . ?
B1 C7 H7 104.6 . . ?
C9 C8 C7 112.9(4) . . ?
C9 C8 H8A 109 . . ?
C7 C8 H8A 109 . . ?
C9 C8 H8B 109 . . ?
C7 C8 H8B 109 . . ?
H8A C8 H8B 107.8 . . ?
C10 C9 C8 111.0(4) . . ?
C10 C9 H9A 109.4 . . ?
C8 C9 H9A 109.4 . . ?
C10 C9 H9B 109.4 . . ?
C8 C9 H9B 109.4 . . ?
H9A C9 H9B 108 . . ?
C11 C10 C9 111.3(4) . . ?
C11 C10 H10A 109.4 . . ?
C9 C10 H10A 109.4 . . ?
C11 C10 H10B 109.4 . . ?
C9 C10 H10B 109.4 . . ?
H10A C10 H10B 108 . . ?
C10 C11 C12 111.9(4) . . ?
C10 C11 H11A 109.2 . . ?
C12 C11 H11A 109.2 . . ?
C10 C11 H11B 109.2 . . ?
C12 C11 H11B 109.2 . . ?
H11A C11 H11B 107.9 . . ?
C11 C12 C7 112.2(3) . . ?
C11 C12 H12A 109.2 . . ?
C7 C12 H12A 109.2 . . ?
C11 C12 H12B 109.2 . . ?
C7 C12 H12B 109.2 . . ?
H12A C12 H12B 107.9 . . ?
C18 C13 C14 108.5(3) . . ?
C18 C13 B1 116.0(3) . . ?
C14 C13 B1 107.3(3) . . ?
C18 C13 H13 108.3 . . ?
C14 C13 H13 108.3 . . ?
B1 C13 H13 108.3 . . ?
C15 C14 C13 111.9(3) . . ?
C15 C14 H14A 109.2 . . ?
C13 C14 H14A 109.2 . . ?
C15 C14 H14B 109.2 . . ?
C13 C14 H14B 109.2 . . ?
H14A C14 H14B 107.9 . . ?
C14 C15 C16 111.5(3) . . ?
C14 C15 H15A 109.3 . . ?
C16 C15 H15A 109.3 . . ?
C14 C15 H15B 109.3 . . ?
C16 C15 H15B 109.3 . . ?
H15A C15 H15B 108 . . ?
C17 C16 C15 110.6(3) . . ?
C17 C16 H16A 109.5 . . ?
C15 C16 H16A 109.5 . . ?
C17 C16 H16B 109.5 . . ?
C15 C16 H16B 109.5 . . ?
H16A C16 H16B 108.1 . . ?
C16 C17 C18 111.8(3) . . ?
C16 C17 H17A 109.3 . . ?
C18 C17 H17A 109.3 . . ?
C16 C17 H17B 109.3 . . ?
C18 C17 H17B 109.3 . . ?
H17A C17 H17B 107.9 . . ?
C17 C18 C13 112.6(3) . . ?
C17 C18 H18A 109.1 . . ?
C13 C18 H18A 109.1 . . ?
C17 C18 H18B 109.1 . . ?
C13 C18 H18B 109.1 . . ?
H18A C18 H18B 107.8 . . ?
C21 C19 C20 111.3(4) . . ?
C21 C19 P1 113.4(3) . . ?
C20 C19 P1 111.7(3) . . ?
C21 C19 H19 106.7 . . ?
C20 C19 H19 106.7 . . ?
P1 C19 H19 106.7 . . ?
C19 C20 H20A 109.5 . . ?
C19 C20 H20B 109.5 . . ?
H20A C20 H20B 109.5 . . ?
C19 C20 H20C 109.5 . . ?
H20A C20 H20C 109.5 . . ?
H20B C20 H20C 109.5 . . ?
C19 C21 H21A 109.5 . . ?
C19 C21 H21B 109.5 . . ?
H21A C21 H21B 109.5 . . ?
C19 C21 H21C 109.5 . . ?
H21A C21 H21C 109.5 . . ?
H21B C21 H21C 109.5 . . ?
C23 C22 C24 111.3(3) . . ?
C23 C22 P1 110.7(3) . . ?
C24 C22 P1 109.6(3) . . ?
C23 C22 H22 108.4 . . ?
C24 C22 H22 108.4 . . ?
P1 C22 H22 108.4 . . ?
C22 C23 H23A 109.5 . . ?
C22 C23 H23B 109.5 . . ?
H23A C23 H23B 109.5 . . ?
C22 C23 H23C 109.5 . . ?
H23A C23 H23C 109.5 . . ?
H23B C23 H23C 109.5 . . ?
C22 C24 H24A 109.5 . . ?
C22 C24 H24B 109.5 . . ?
H24A C24 H24B 109.5 . . ?
C22 C24 H24C 109.5 . . ?
H24A C24 H24C 109.5 . . ?
H24B C24 H24C 109.5 . . ?
C26 C25 C31 120.4(3) . . ?
C26 C25 P2 117.7(3) . . ?
C31 C25 P2 121.8(2) . . ?
C27 C26 C25 120.7(3) . . ?
C27 C26 H26 119.7 . . ?
C25 C26 H26 119.7 . . ?
C28 C27 C26 119.5(3) . . ?
C28 C27 H27 120.2 . . ?
C26 C27 H27 120.2 . . ?
C27 C28 C29 119.9(3) . . ?
C27 C28 H28 120 . . ?
C29 C28 H28 120 . . ?
C28 C29 C31 122.2(3) . . ?
C28 C29 H29 118.9 . . ?
C31 C29 H29 118.9 . . ?
C29 C31 C25 117.2(3) . . ?
C29 C31 B2 115.2(3) . . ?
C25 C31 B2 127.7(3) . . ?
C33 C32 C37 108.4(3) . . ?
C33 C32 B2 117.8(3) . . ?
C37 C32 B2 106.5(3) . . ?
C33 C32 H32 107.9 . . ?
C37 C32 H32 107.9 . . ?
B2 C32 H32 107.9 . . ?
C34 C33 C32 112.1(3) . . ?
C34 C33 H33A 109.2 . . ?
C32 C33 H33A 109.2 . . ?
C34 C33 H33B 109.2 . . ?
C32 C33 H33B 109.2 . . ?
H33A C33 H33B 107.9 . . ?
C35 C34 C33 111.4(3) . . ?
C35 C34 H34A 109.3 . . ?
C33 C34 H34A 109.3 . . ?
C35 C34 H34B 109.3 . . ?
C33 C34 H34B 109.3 . . ?
H34A C34 H34B 108 . . ?
C36 C35 C34 110.3(3) . . ?
C36 C35 H35A 109.6 . . ?
C34 C35 H35A 109.6 . . ?
C36 C35 H35B 109.6 . . ?
C34 C35 H35B 109.6 . . ?
H35A C35 H35B 108.1 . . ?
C35 C36 C37 111.6(3) . . ?
C35 C36 H36A 109.3 . . ?
C37 C36 H36A 109.3 . . ?
C35 C36 H36B 109.3 . . ?
C37 C36 H36B 109.3 . . ?
H36A C36 H36B 108 . . ?
C36 C37 C32 111.9(3) . . ?
C36 C37 H37A 109.2 . . ?
C32 C37 H37A 109.2 . . ?
C36 C37 H37B 109.2 . . ?
C32 C37 H37B 109.2 . . ?
H37A C37 H37B 107.9 . . ?
C43 C38 C39 109.1(3) . . ?
C43 C38 B2 117.9(3) . . ?
C39 C38 B2 115.2(3) . . ?
C43 C38 H38 104.3 . . ?
C39 C38 H38 104.3 . . ?
B2 C38 H38 104.3 . . ?
C40 C39 C38 112.2(3) . . ?
C40 C39 H39A 109.2 . . ?
C38 C39 H39A 109.2 . . ?
C40 C39 H39B 109.2 . . ?
C38 C39 H39B 109.2 . . ?
H39A C39 H39B 107.9 . . ?
C41 C40 C39 111.5(4) . . ?
C41 C40 H40A 109.3 . . ?
C39 C40 H40A 109.3 . . ?
C41 C40 H40B 109.3 . . ?
C39 C40 H40B 109.3 . . ?
H40A C40 H40B 108 . . ?
C40 C41 C42 111.2(4) . . ?
C40 C41 H41A 109.4 . . ?
C42 C41 H41A 109.4 . . ?
C40 C41 H41B 109.4 . . ?
C42 C41 H41B 109.4 . . ?
H41A C41 H41B 108 . . ?
C41 C42 C43 112.0(4) . . ?
C41 C42 H42A 109.2 . . ?
C43 C42 H42A 109.2 . . ?
C41 C42 H42B 109.2 . . ?
C43 C42 H42B 109.2 . . ?
H42A C42 H42B 107.9 . . ?
C38 C43 C42 111.6(4) . . ?
C38 C43 H43A 109.3 . . ?
C42 C43 H43A 109.3 . . ?
C38 C43 H43B 109.3 . . ?
C42 C43 H43B 109.3 . . ?
H43A C43 H43B 108 . . ?
C46 C44 C45 111.6(4) . . ?
C46 C44 P2 111.5(3) . . ?
C45 C44 P2 110.0(3) . . ?
C46 C44 H44 107.9 . . ?
C45 C44 H44 107.9 . . ?
P2 C44 H44 107.9 . . ?
C44 C45 H45A 109.5 . . ?
C44 C45 H45B 109.5 . . ?
H45A C45 H45B 109.5 . . ?
C44 C45 H45C 109.5 . . ?
H45A C45 H45C 109.5 . . ?
H45B C45 H45C 109.5 . . ?
C44 C46 H46A 109.5 . . ?
C44 C46 H46B 109.5 . . ?
H46A C46 H46B 109.5 . . ?
C44 C46 H46C 109.5 . . ?
H46A C46 H46C 109.5 . . ?
H46B C46 H46C 109.5 . . ?
C48 C47 C49 110.9(5) . . ?
C48 C47 P2 114.8(3) . . ?
C49 C47 P2 110.6(3) . . ?
C48 C47 H47 106.7 . . ?
C49 C47 H47 106.7 . . ?
P2 C47 H47 106.7 . . ?
C47 C48 H48A 109.5 . . ?
C47 C48 H48B 109.5 . . ?
H48A C48 H48B 109.5 . . ?
C47 C48 H48C 109.5 . . ?
H48A C48 H48C 109.5 . . ?
H48B C48 H48C 109.5 . . ?
C47 C49 H49A 109.5 . . ?
C47 C49 H49B 109.5 . . ?
H49A C49 H49B 109.5 . . ?
C47 C49 H49C 109.5 . . ?
H49A C49 H49C 109.5 . . ?
H49B C49 H49C 109.5 . . ?
F2 C50 F3 108.4(4) . . ?
F2 C50 F1 107.5(4) . . ?
F3 C50 F1 108.1(4) . . ?
F2 C50 S1 111.8(3) . . ?
F3 C50 S1 111.7(3) . . ?
F1 C50 S1 109.1(3) . . ?
F5 C51 F4 108.7(3) . . ?
F5 C51 F6 107.4(3) . . ?
F4 C51 F6 107.7(3) . . ?
F5 C51 S2 111.6(3) . . ?
F4 C51 S2 111.0(3) . . ?
F6 C51 S2 110.2(3) . . ?
P1 Au1 Cl1 177.48(3) . . ?
P1 Au1 Au2 132.07(2) . . ?
Cl1 Au1 Au2 45.90(2) . . ?
P2 Au2 Cl1 177.68(3) . . ?
P2 Au2 Au1 133.68(2) . . ?
Cl1 Au2 Au1 45.71(2) . . ?
C6 B1 C13 117.0(3) . . ?
C6 B1 C7 118.3(3) . . ?
C13 B1 C7 123.4(3) . . ?
C32 B2 C38 121.9(3) . . ?
C32 B2 C31 119.5(3) . . ?
C38 B2 C31 117.6(3) . . ?
Au1 Cl1 Au2 88.39(3) . . ?
S2 N1 S1 125.30(19) . . ?
C1 P1 C22 107.81(18) . . ?
C1 P1 C19 107.95(17) . . ?
C22 P1 C19 107.20(19) . . ?
C1 P1 Au1 113.28(11) . . ?
C22 P1 Au1 109.93(13) . . ?
C19 P1 Au1 110.45(15) . . ?
C25 P2 C44 106.10(16) . . ?
C25 P2 C47 110.12(18) . . ?
C44 P2 C47 108.22(19) . . ?
C25 P2 Au2 112.49(11) . . ?
C44 P2 Au2 113.37(12) . . ?
C47 P2 Au2 106.49(14) . . ?
O2 S1 O1 118.56(19) . . ?
O2 S1 N1 116.70(17) . . ?
O1 S1 N1 108.17(18) . . ?
O2 S1 C50 104.44(19) . . ?
O1 S1 C50 103.6(2) . . ?
N1 S1 C50 103.3(2) . . ?
O4 S2 O3 118.63(18) . . ?
O4 S2 N1 116.81(16) . . ?
O3 S2 N1 108.55(18) . . ?
O4 S2 C51 104.63(17) . . ?
O3 S2 C51 103.14(19) . . ?
N1 S2 C51 102.75(18) . . ?

loop_
_geom_bond_atom_site_label_1
_geom_bond_atom_site_label_2
_geom_bond_distance
_geom_bond_site_symmetry_2
_geom_bond_publ_flag
C1 C6 1.400(5) . ?
C1 C2 1.405(5) . ?
C1 P1 1.812(3) . ?
C2 C3 1.382(6) . ?
C2 H2 0.95 . ?
C3 C4 1.370(6) . ?
C3 H3 0.95 . ?
C4 C5 1.376(5) . ?
C4 H4 0.95 . ?
C5 C6 1.410(5) . ?
C5 H5 0.95 . ?
C6 B1 1.580(5) . ?
C7 C12 1.532(5) . ?
C7 C8 1.535(5) . ?
C7 B1 1.586(5) . ?
C7 H7 1 . ?
C8 C9 1.520(6) . ?
C8 H8A 0.99 . ?
C8 H8B 0.99 . ?
C9 C10 1.512(7) . ?
C9 H9A 0.99 . ?
C9 H9B 0.99 . ?
C10 C11 1.499(7) . ?
C10 H10A 0.99 . ?
C10 H10B 0.99 . ?
C11 C12 1.525(6) . ?
C11 H11A 0.99 . ?
C11 H11B 0.99 . ?
C12 H12A 0.99 . ?
C12 H12B 0.99 . ?
C13 C18 1.537(5) . ?
C13 C14 1.559(5) . ?
C13 B1 1.585(5) . ?
C13 H13 1 . ?
C14 C15 1.520(5) . ?
C14 H14A 0.99 . ?
C14 H14B 0.99 . ?
C15 C16 1.523(5) . ?
C15 H15A 0.99 . ?
C15 H15B 0.99 . ?
C16 C17 1.515(6) . ?
C16 H16A 0.99 . ?
C16 H16B 0.99 . ?
C17 C18 1.532(5) . ?
C17 H17A 0.99 . ?
C17 H17B 0.99 . ?
C18 H18A 0.99 . ?
C18 H18B 0.99 . ?
C19 C21 1.517(6) . ?
C19 C20 1.524(7) . ?
C19 P1 1.846(4) . ?
C19 H19 1 . ?
C20 H20A 0.98 . ?
C20 H20B 0.98 . ?
C20 H20C 0.98 . ?
C21 H21A 0.98 . ?
C21 H21B 0.98 . ?
C21 H21C 0.98 . ?
C22 C23 1.522(6) . ?
C22 C24 1.523(6) . ?
C22 P1 1.836(4) . ?
C22 H22 1 . ?
C23 H23A 0.98 . ?
C23 H23B 0.98 . ?
C23 H23C 0.98 . ?
C24 H24A 0.98 . ?
C24 H24B 0.98 . ?
C24 H24C 0.98 . ?
C25 C26 1.399(5) . ?
C25 C31 1.404(5) . ?
C25 P2 1.816(3) . ?
C26 C27 1.387(5) . ?
C26 H26 0.95 . ?
C27 C28 1.378(5) . ?
C27 H27 0.95 . ?
C28 C29 1.383(5) . ?
C28 H28 0.95 . ?
C29 C31 1.399(5) . ?
C29 H29 0.95 . ?
C31 B2 1.594(4) . ?
C32 C33 1.533(4) . ?
C32 C37 1.552(4) . ?
C32 B2 1.579(5) . ?
C32 H32 1 . ?
C33 C34 1.525(4) . ?
C33 H33A 0.99 . ?
C33 H33B 0.99 . ?
C34 C35 1.523(5) . ?
C34 H34A 0.99 . ?
C34 H34B 0.99 . ?
C35 C36 1.519(5) . ?
C35 H35A 0.99 . ?
C35 H35B 0.99 . ?
C36 C37 1.520(5) . ?
C36 H36A 0.99 . ?
C36 H36B 0.99 . ?
C37 H37A 0.99 . ?
C37 H37B 0.99 . ?
C38 C43 1.528(5) . ?
C38 C39 1.530(5) . ?
C38 B2 1.586(5) . ?
C38 H38 1 . ?
C39 C40 1.529(5) . ?
C39 H39A 0.99 . ?
C39 H39B 0.99 . ?
C40 C41 1.508(6) . ?
C40 H40A 0.99 . ?
C40 H40B 0.99 . ?
C41 C42 1.510(6) . ?
C41 H41A 0.99 . ?
C41 H41B 0.99 . ?
C42 C43 1.530(6) . ?
C42 H42A 0.99 . ?
C42 H42B 0.99 . ?
C43 H43A 0.99 . ?
C43 H43B 0.99 . ?
C44 C46 1.524(6) . ?
C44 C45 1.527(6) . ?
C44 P2 1.833(4) . ?
C44 H44 1 . ?
C45 H45A 0.98 . ?
C45 H45B 0.98 . ?
C45 H45C 0.98 . ?
C46 H46A 0.98 . ?
C46 H46B 0.98 . ?
C46 H46C 0.98 . ?
C47 C48 1.500(6) . ?
C47 C49 1.509(7) . ?
C47 P2 1.853(4) . ?
C47 H47 1 . ?
C48 H48A 0.98 . ?
C48 H48B 0.98 . ?
C48 H48C 0.98 . ?
C49 H49A 0.98 . ?
C49 H49B 0.98 . ?
C49 H49C 0.98 . ?
C50 F2 1.317(5) . ?
C50 F3 1.319(5) . ?
C50 F1 1.327(5) . ?
C50 S1 1.824(4) . ?
C51 F5 1.320(5) . ?
C51 F4 1.324(4) . ?
C51 F6 1.332(5) . ?
C51 S2 1.820(4) . ?
Au1 P1 2.2450(9) . ?
Au1 Cl1 2.3518(9) . ?
Au1 Au2 3.2844(2) . ?
Au2 P2 2.2456(9) . ?
Au2 Cl1 2.3597(9) . ?
N1 S2 1.571(3) . ?
N1 S1 1.571(3) . ?
O1 S1 1.426(3) . ?
O2 S1 1.425(3) . ?
O3 S2 1.427(3) . ?
O4 S2 1.426(3) . ?
